data_1551199
loop_
_publ_author_name
'Alharis, Raed A.'
'McMullin, Claire L.'
'Davies, David L.'
'Singh, Kuldip'
'Macgregor, Stuart Alan'

_publ_section_title
;
 Understanding Electronic Effects on Carboxylate-Assisted C--H Activation
 at Ruthenium: The Importance of Kinetic and Thermodynamic Control.
;
_journal_name_full 'Faraday Discussions'
_journal_paper_doi 10.1039/C9FD00063A
_journal_year 2019
_chemical_formula_moiety 'C19 H20 Cl N3 O2 Ru'
_chemical_formula_sum 'C19 H20 Cl N3 O2 Ru'
_chemical_formula_weight 458.90
_space_group_IT_number 2
_space_group_name_Hall '-P 1'
_space_group_name_H-M_alt 'P -1'
_symmetry_cell_setting triclinic
_symmetry_space_group_name_Hall '-P 1'
_symmetry_space_group_name_H-M 'P -1'
_atom_sites_solution_hydrogens geom
_atom_sites_solution_primary direct
_atom_sites_solution_secondary difmap
_audit_creation_method SHELXL-97
_audit_update_record
;
2019-04-30 deposited with the CCDC.    2019-05-28 downloaded from the CCDC.
;
_cell_angle_alpha 98.230(10)
_cell_angle_beta 96.173(9)
_cell_angle_gamma 91.436(10)
_cell_formula_units_Z 2
_cell_length_a 7.846(4)
_cell_length_b 10.387(5)
_cell_length_c 11.278(5)
_cell_measurement_reflns_used 741
_cell_measurement_temperature 150(2)
_cell_measurement_theta_max 28.262
_cell_measurement_theta_min 2.497
_cell_volume 903.6(8)
_computing_cell_refinement 'Bruker SMART'
_computing_data_collection 'Bruker SMART'
_computing_data_reduction 'Bruker SHELXTL'
_computing_molecular_graphics 'Bruker SHELXTL'
_computing_publication_material 'Bruker SHELXTL'
_computing_structure_refinement 'SHELXL-97 (Sheldrick, 1997)'
_computing_structure_solution 'SHELXS-97 (Sheldrick, 1990)'
_diffrn_ambient_temperature 150(2)
_diffrn_measured_fraction_theta_full 0.987
_diffrn_measured_fraction_theta_max 0.987
_diffrn_measurement_device_type 'Bruker Apex 2000 CCD area detector'
_diffrn_measurement_method 'phi and omega scans'
_diffrn_radiation_monochromator graphite
_diffrn_radiation_source 'fine-focus sealed tube'
_diffrn_radiation_type MoK\a
_diffrn_radiation_wavelength 0.71073
_diffrn_reflns_av_R_equivalents 0.1142
_diffrn_reflns_av_sigmaI/netI 0.1734
_diffrn_reflns_limit_h_max 9
_diffrn_reflns_limit_h_min -9
_diffrn_reflns_limit_k_max 12
_diffrn_reflns_limit_k_min -12
_diffrn_reflns_limit_l_max 13
_diffrn_reflns_limit_l_min -13
_diffrn_reflns_number 7102
_diffrn_reflns_theta_full 26.00
_diffrn_reflns_theta_max 26.00
_diffrn_reflns_theta_min 1.84
_exptl_absorpt_coefficient_mu 1.034
_exptl_absorpt_correction_T_max 0.831
_exptl_absorpt_correction_T_min 0.578
_exptl_absorpt_correction_type empirical
_exptl_absorpt_process_details
;
absoprtion correction based on 2310 reflections(SADABS);Rint 0.0938 before
correction and 0.0563 after.
;
_exptl_crystal_colour yellow
_exptl_crystal_density_diffrn 1.686
_exptl_crystal_density_method 'not measured'
_exptl_crystal_description block
_exptl_crystal_F_000 464
_exptl_crystal_size_max 0.20
_exptl_crystal_size_mid 0.09
_exptl_crystal_size_min 0.04
_refine_diff_density_max 1.093
_refine_diff_density_min -0.892
_refine_diff_density_rms 0.186
_refine_ls_extinction_method none
_refine_ls_goodness_of_fit_ref 0.935
_refine_ls_hydrogen_treatment constr
_refine_ls_matrix_type full
_refine_ls_number_parameters 238
_refine_ls_number_reflns 3501
_refine_ls_number_restraints 0
_refine_ls_restrained_S_all 0.935
_refine_ls_R_factor_all 0.1077
_refine_ls_R_factor_gt 0.0700
_refine_ls_shift/su_max 0.000
_refine_ls_shift/su_mean 0.000
_refine_ls_structure_factor_coef Fsqd
_refine_ls_weighting_details 'calc w=1/[\s^2^(Fo^2^)+(0.0429P)^2^+0.0000P] where P=(Fo^2^+2Fc^2^)/3'
_refine_ls_weighting_scheme calc
_refine_ls_wR_factor_gt 0.1286
_refine_ls_wR_factor_ref 0.1415
_reflns_number_gt 2347
_reflns_number_total 3501
_reflns_threshold_expression >2sigma(I)
_cod_data_source_file c9fd00063a4.cif
_cod_data_source_block 17063
_cod_depositor_comments
;
The following automatic conversions were performed:

'_symmetry_cell_setting' value 'Triclinic' changed to 'triclinic'
according to
/home/data/users/saulius/crontab/automatic-downloads/rss-feeds/RSC/lib/dictionaries/cif_core.dic
dictionary named 'cif_core.dic' version 2.4.2 from 2011-04-26.

Automatic conversion script
Id: cif_fix_values 4973 2017-02-22 13:04:09Z antanas 
;
_cod_original_cell_volume 903.7(7)
_cod_original_sg_symbol_H-M P-1
_cod_database_code 1551199

loop_
_symmetry_equiv_pos_as_xyz
'x, y, z'
'-x, -y, -z'

loop_
_atom_site_label
_atom_site_type_symbol
_atom_site_fract_x
_atom_site_fract_y
_atom_site_fract_z
_atom_site_U_iso_or_equiv
_atom_site_adp_type
_atom_site_occupancy
_atom_site_symmetry_multiplicity
_atom_site_calc_flag
_atom_site_refinement_flags
Ru1 Ru 0.62848(8) 0.70981(6) 0.69209(6) 0.0179(2) Uani 1 1 d .
Cl1 Cl 0.7231(2) 0.70011(19) 0.49281(16) 0.0241(5) Uani 1 1 d .
O1 O 1.1703(8) 1.0832(6) 0.8632(6) 0.0464(18) Uani 1 1 d .
O2 O 1.0802(7) 1.2731(6) 0.8468(6) 0.0487(18) Uani 1 1 d .
N1 N 0.4111(7) 0.7968(6) 0.6259(5) 0.0202(15) Uani 1 1 d .
N2 N 0.4202(8) 0.9281(6) 0.6316(5) 0.0209(15) Uani 1 1 d .
N3 N 1.0555(9) 1.1537(7) 0.8337(6) 0.0281(16) Uani 1 1 d .
C1 C 0.2512(9) 0.7583(7) 0.5803(6) 0.0197(17) Uani 1 1 d .
H1 H 0.2072 0.6708 0.5661 0.024 Uiso 1 1 calc R
C2 C 0.1571(10) 0.8679(8) 0.5564(7) 0.0269(19) Uani 1 1 d .
H2 H 0.0407 0.8683 0.5229 0.032 Uiso 1 1 calc R
C3 C 0.2686(9) 0.9732(8) 0.5916(6) 0.0251(19) Uani 1 1 d .
H3 H 0.2436 1.0617 0.5884 0.030 Uiso 1 1 calc R
C4 C 0.5795(9) 0.9896(7) 0.6833(6) 0.0203(17) Uani 1 1 d .
C5 C 0.6046(9) 1.1243(8) 0.6939(7) 0.0234(18) Uani 1 1 d .
H5 H 0.5161 1.1771 0.6662 0.028 Uiso 1 1 calc R
C6 C 0.7622(10) 1.1784(7) 0.7460(7) 0.0231(18) Uani 1 1 d .
H6 H 0.7826 1.2701 0.7584 0.028 Uiso 1 1 calc R
C7 C 0.8898(9) 1.0974(7) 0.7798(6) 0.0212(18) Uani 1 1 d .
C8 C 0.8641(9) 0.9627(8) 0.7669(6) 0.0215(18) Uani 1 1 d .
H8 H 0.9556 0.9103 0.7908 0.026 Uiso 1 1 calc R
C9 C 0.7039(9) 0.9040(7) 0.7187(6) 0.0178(17) Uani 1 1 d .
C10 C 0.6286(9) 0.4917(7) 0.6893(7) 0.0214(18) Uani 1 1 d .
H10 H 0.6092 0.4337 0.6099 0.026 Uiso 1 1 calc R
C11 C 0.4875(9) 0.5380(7) 0.7438(7) 0.0204(17) Uani 1 1 d .
H11 H 0.3706 0.5122 0.7012 0.025 Uiso 1 1 calc R
C12 C 0.5037(9) 0.6462(7) 0.8401(7) 0.0199(17) Uani 1 1 d .
C13 C 0.6690(10) 0.6977(7) 0.8837(6) 0.0224(18) Uani 1 1 d .
H13 H 0.6827 0.7798 0.9428 0.027 Uiso 1 1 calc R
C14 C 0.8157(9) 0.6478(7) 0.8292(7) 0.0239(19) Uani 1 1 d .
H14 H 0.9279 0.6979 0.8505 0.029 Uiso 1 1 calc R
C15 C 0.7985(9) 0.5495(7) 0.7298(7) 0.0221(18) Uani 1 1 d .
C16 C 0.3436(10) 0.6960(8) 0.8920(7) 0.0244(19) Uani 1 1 d .
H16 H 0.2511 0.6939 0.8234 0.029 Uiso 1 1 calc R
C17 C 0.9501(10) 0.5022(8) 0.6680(7) 0.0272(19) Uani 1 1 d .
H17A H 0.9306 0.5120 0.5825 0.041 Uiso 1 1 calc R
H17B H 0.9654 0.4103 0.6755 0.041 Uiso 1 1 calc R
H17C H 1.0534 0.5536 0.7056 0.041 Uiso 1 1 calc R
C18 C 0.3657(11) 0.8357(8) 0.9562(7) 0.035(2) Uani 1 1 d .
H18A H 0.4513 0.8400 1.0269 0.052 Uiso 1 1 calc R
H18B H 0.2559 0.8646 0.9821 0.052 Uiso 1 1 calc R
H18C H 0.4043 0.8922 0.9011 0.052 Uiso 1 1 calc R
C19 C 0.2858(10) 0.6034(8) 0.9750(7) 0.0275(19) Uani 1 1 d .
H19A H 0.2665 0.5155 0.9299 0.041 Uiso 1 1 calc R
H19B H 0.1790 0.6329 1.0056 0.041 Uiso 1 1 calc R
H19C H 0.3748 0.6025 1.0429 0.041 Uiso 1 1 calc R

loop_
_atom_site_aniso_label
_atom_site_aniso_U_11
_atom_site_aniso_U_22
_atom_site_aniso_U_33
_atom_site_aniso_U_23
_atom_site_aniso_U_13
_atom_site_aniso_U_12
Ru1 0.0189(3) 0.0183(4) 0.0154(3) 0.0006(2) -0.0005(2) 0.0007(2)
Cl1 0.0268(11) 0.0283(11) 0.0160(10) -0.0006(8) 0.0014(8) 0.0008(9)
O1 0.037(4) 0.030(4) 0.063(5) -0.002(3) -0.022(3) 0.001(3)
O2 0.043(4) 0.029(4) 0.068(5) 0.005(3) -0.019(3) -0.013(3)
N1 0.018(3) 0.025(4) 0.017(3) 0.001(3) 0.006(3) -0.005(3)
N2 0.019(3) 0.024(4) 0.020(4) 0.001(3) 0.004(3) 0.002(3)
N3 0.034(4) 0.022(4) 0.025(4) -0.004(3) -0.004(3) 0.000(3)
C1 0.023(4) 0.019(4) 0.016(4) -0.001(3) 0.002(3) -0.007(3)
C2 0.017(4) 0.040(5) 0.023(5) 0.005(4) -0.003(3) 0.007(4)
C3 0.013(4) 0.046(6) 0.016(4) 0.002(4) -0.003(3) 0.007(4)
C4 0.023(4) 0.024(5) 0.013(4) -0.001(3) 0.004(3) -0.001(3)
C5 0.021(4) 0.028(5) 0.020(4) 0.001(4) -0.003(3) 0.002(3)
C6 0.030(5) 0.016(4) 0.023(4) 0.004(3) 0.003(4) -0.002(3)
C7 0.025(4) 0.019(4) 0.016(4) -0.005(3) -0.003(3) -0.006(3)
C8 0.021(4) 0.031(5) 0.010(4) 0.001(3) -0.007(3) 0.005(4)
C9 0.016(4) 0.027(5) 0.010(4) 0.002(3) 0.000(3) 0.005(3)
C10 0.029(5) 0.013(4) 0.022(4) 0.002(3) 0.001(4) -0.001(3)
C11 0.015(4) 0.022(4) 0.025(4) 0.008(3) -0.004(3) 0.004(3)
C12 0.015(4) 0.025(4) 0.020(4) 0.003(3) 0.003(3) 0.004(3)
C13 0.031(5) 0.019(4) 0.015(4) -0.003(3) 0.000(3) 0.000(4)
C14 0.017(4) 0.019(4) 0.036(5) 0.008(4) -0.002(4) 0.002(3)
C15 0.019(4) 0.019(4) 0.028(5) 0.008(4) -0.006(3) 0.005(3)
C16 0.030(5) 0.032(5) 0.013(4) 0.005(4) 0.004(3) 0.008(4)
C17 0.029(5) 0.024(5) 0.029(5) 0.001(4) 0.004(4) 0.004(4)
C18 0.048(6) 0.029(5) 0.030(5) 0.003(4) 0.014(4) 0.015(4)
C19 0.032(5) 0.031(5) 0.022(4) 0.009(4) 0.005(4) 0.002(4)

loop_
_atom_type_symbol
_atom_type_description
_atom_type_scat_dispersion_real
_atom_type_scat_dispersion_imag
_atom_type_scat_source
C C 0.0033 0.0016 'International Tables Vol C Tables 4.2.6.8 and 6.1.1.4'
H H 0.0000 0.0000 'International Tables Vol C Tables 4.2.6.8 and 6.1.1.4'
N N 0.0061 0.0033 'International Tables Vol C Tables 4.2.6.8 and 6.1.1.4'
O O 0.0106 0.0060 'International Tables Vol C Tables 4.2.6.8 and 6.1.1.4'
Cl Cl 0.1484 0.1585 'International Tables Vol C Tables 4.2.6.8 and 6.1.1.4'
Ru Ru -1.2594 0.8363 'International Tables Vol C Tables 4.2.6.8 and 6.1.1.4'

loop_
_geom_angle_atom_site_label_1
_geom_angle_atom_site_label_2
_geom_angle_atom_site_label_3
_geom_angle
C9 Ru1 N1 77.2(3)
C9 Ru1 C13 92.5(3)
N1 Ru1 C13 118.6(3)
C9 Ru1 C14 97.6(3)
N1 Ru1 C14 156.8(3)
C13 Ru1 C14 38.4(3)
C9 Ru1 C12 114.6(3)
N1 Ru1 C12 93.0(2)
C13 Ru1 C12 37.4(3)
C14 Ru1 C12 68.3(3)
C9 Ru1 C15 124.8(3)
N1 Ru1 C15 157.7(3)
C13 Ru1 C15 68.5(3)
C14 Ru1 C15 36.9(3)
C12 Ru1 C15 81.4(3)
C9 Ru1 C11 151.7(3)
N1 Ru1 C11 95.7(2)
C13 Ru1 C11 66.6(3)
C14 Ru1 C11 78.1(3)
C12 Ru1 C11 37.7(3)
C15 Ru1 C11 66.8(3)
C9 Ru1 C10 162.4(3)
N1 Ru1 C10 120.4(3)
C13 Ru1 C10 79.0(3)
C14 Ru1 C10 66.2(3)
C12 Ru1 C10 67.2(3)
C15 Ru1 C10 37.7(3)
C11 Ru1 C10 35.8(2)
C9 Ru1 Cl1 86.6(2)
N1 Ru1 Cl1 87.43(17)
C13 Ru1 Cl1 153.1(2)
C14 Ru1 Cl1 115.1(2)
C12 Ru1 Cl1 158.4(2)
C15 Ru1 Cl1 90.1(2)
C11 Ru1 Cl1 120.7(2)
C10 Ru1 Cl1 94.0(2)
C1 N1 N2 106.3(6)
C1 N1 Ru1 136.6(5)
N2 N1 Ru1 117.0(4)
C3 N2 N1 111.2(6)
C3 N2 C4 133.4(7)
N1 N2 C4 115.3(6)
O1 N3 O2 120.8(7)
O1 N3 C7 120.1(7)
O2 N3 C7 119.1(7)
N1 C1 C2 109.6(7)
N1 C1 H1 125.2
C2 C1 H1 125.2
C3 C2 C1 105.6(7)
C3 C2 H2 127.2
C1 C2 H2 127.2
N2 C3 C2 107.3(7)
N2 C3 H3 126.3
C2 C3 H3 126.3
C5 C4 C9 125.0(7)
C5 C4 N2 120.6(7)
C9 C4 N2 114.4(7)
C6 C5 C4 117.8(7)
C6 C5 H5 121.1
C4 C5 H5 121.1
C5 C6 C7 119.1(7)
C5 C6 H6 120.4
C7 C6 H6 120.4
C6 C7 C8 122.5(7)
C6 C7 N3 119.3(7)
C8 C7 N3 118.2(7)
C7 C8 C9 120.3(7)
C7 C8 H8 119.9
C9 C8 H8 119.9
C4 C9 C8 115.2(7)
C4 C9 Ru1 116.0(5)
C8 C9 Ru1 128.7(5)
C11 C10 C15 120.6(7)
C11 C10 Ru1 71.9(4)
C15 C10 Ru1 69.6(4)
C11 C10 H10 118.9
C15 C10 H10 118.9
Ru1 C10 H10 118.9
C10 C11 C12 121.6(7)
C10 C11 Ru1 72.4(4)
C12 C11 Ru1 68.9(4)
C10 C11 H11 118.2
C12 C11 H11 118.2
Ru1 C11 H11 118.2
C13 C12 C11 117.8(7)
C13 C12 C16 123.2(7)
C11 C12 C16 119.0(6)
C13 C12 Ru1 70.4(4)
C11 C12 Ru1 73.4(4)
C16 C12 Ru1 128.7(5)
C12 C13 C14 120.6(7)
C12 C13 Ru1 72.2(4)
C14 C13 Ru1 71.6(4)
C12 C13 H13 119.3
C14 C13 H13 119.3
Ru1 C13 H13 119.3
C15 C14 C13 121.5(7)
C15 C14 Ru1 72.6(4)
C13 C14 Ru1 70.0(4)
C15 C14 H14 118.5
C13 C14 H14 118.5
Ru1 C14 H14 118.5
C14 C15 C10 117.6(7)
C14 C15 C17 121.8(7)
C10 C15 C17 120.6(7)
C14 C15 Ru1 70.5(4)
C10 C15 Ru1 72.7(4)
C17 C15 Ru1 128.7(5)
C12 C16 C18 113.3(7)
C12 C16 C19 109.3(6)
C18 C16 C19 111.5(6)
C12 C16 H16 107.5
C18 C16 H16 107.5
C19 C16 H16 107.5
C15 C17 H17A 109.5
C15 C17 H17B 109.5
H17A C17 H17B 109.5
C15 C17 H17C 109.5
H17A C17 H17C 109.5
H17B C17 H17C 109.5
C16 C18 H18A 109.5
C16 C18 H18B 109.5
H18A C18 H18B 109.5
C16 C18 H18C 109.5
H18A C18 H18C 109.5
H18B C18 H18C 109.5
C16 C19 H19A 109.5
C16 C19 H19B 109.5
H19A C19 H19B 109.5
C16 C19 H19C 109.5
H19A C19 H19C 109.5
H19B C19 H19C 109.5

loop_
_geom_bond_atom_site_label_1
_geom_bond_atom_site_label_2
_geom_bond_distance
Ru1 C9 2.058(8)
Ru1 N1 2.068(6)
Ru1 C13 2.172(7)
Ru1 C14 2.193(7)
Ru1 C12 2.194(7)
Ru1 C15 2.220(7)
Ru1 C11 2.255(7)
Ru1 C10 2.261(7)
Ru1 Cl1 2.431(2)
O1 N3 1.223(8)
O2 N3 1.236(8)
N1 C1 1.332(8)
N1 N2 1.356(8)
N2 C3 1.346(9)
N2 C4 1.417(9)
N3 C7 1.446(9)
C1 C2 1.414(10)
C1 H1 0.9500
C2 C3 1.368(11)
C2 H2 0.9500
C3 H3 0.9500
C4 C5 1.394(10)
C4 C9 1.401(10)
C5 C6 1.380(10)
C5 H5 0.9500
C6 C7 1.381(10)
C6 H6 0.9500
C7 C8 1.393(10)
C8 C9 1.403(9)
C8 H8 0.9500
C10 C11 1.386(9)
C10 C15 1.448(10)
C10 H10 1.0000
C11 C12 1.439(10)
C11 H11 1.0000
C12 C13 1.401(10)
C12 C16 1.514(10)
C13 C14 1.436(10)
C13 H13 1.0000
C14 C15 1.397(10)
C14 H14 1.0000
C15 C17 1.501(10)
C16 C18 1.523(11)
C16 C19 1.528(10)
C16 H16 1.0000
C17 H17A 0.9800
C17 H17B 0.9800
C17 H17C 0.9800
C18 H18A 0.9800
C18 H18B 0.9800
C18 H18C 0.9800
C19 H19A 0.9800
C19 H19B 0.9800
C19 H19C 0.9800

loop_
_geom_torsion_atom_site_label_1
_geom_torsion_atom_site_label_2
_geom_torsion_atom_site_label_3
_geom_torsion_atom_site_label_4
_geom_torsion
C9 Ru1 N1 C1 -176.8(8)
C13 Ru1 N1 C1 -91.0(7)
C14 Ru1 N1 C1 -97.5(9)
C12 Ru1 N1 C1 -62.3(7)
C15 Ru1 N1 C1 12.2(11)
C11 Ru1 N1 C1 -24.6(7)
C10 Ru1 N1 C1 2.9(8)
Cl1 Ru1 N1 C1 96.1(7)
C9 Ru1 N1 N2 -0.3(5)
C13 Ru1 N1 N2 85.5(5)
C14 Ru1 N1 N2 79.0(8)
C12 Ru1 N1 N2 114.2(5)
C15 Ru1 N1 N2 -171.3(6)
C11 Ru1 N1 N2 151.9(5)
C10 Ru1 N1 N2 179.4(4)
Cl1 Ru1 N1 N2 -87.4(5)
C1 N1 N2 C3 0.6(8)
Ru1 N1 N2 C3 -176.9(5)
C1 N1 N2 C4 177.3(6)
Ru1 N1 N2 C4 -0.2(7)
N2 N1 C1 C2 0.1(8)
Ru1 N1 C1 C2 176.9(5)
N1 C1 C2 C3 -0.8(8)
N1 N2 C3 C2 -1.1(8)
C4 N2 C3 C2 -176.9(7)
C1 C2 C3 N2 1.1(8)
C3 N2 C4 C5 -4.4(12)
N1 N2 C4 C5 179.9(6)
C3 N2 C4 C9 176.6(7)
N1 N2 C4 C9 1.0(9)
C9 C4 C5 C6 -1.7(11)
N2 C4 C5 C6 179.4(7)
C4 C5 C6 C7 3.0(11)
C5 C6 C7 C8 -2.1(11)
C5 C6 C7 N3 179.6(7)
O1 N3 C7 C6 -179.4(7)
O2 N3 C7 C6 -1.0(11)
O1 N3 C7 C8 2.2(11)
O2 N3 C7 C8 -179.4(7)
C6 C7 C8 C9 -0.4(11)
N3 C7 C8 C9 177.9(6)
C5 C4 C9 C8 -0.7(11)
N2 C4 C9 C8 178.2(6)
C5 C4 C9 Ru1 179.8(6)
N2 C4 C9 Ru1 -1.3(8)
C7 C8 C9 C4 1.7(10)
C7 C8 C9 Ru1 -178.9(5)
N1 Ru1 C9 C4 0.9(5)
C13 Ru1 C9 C4 -117.9(6)
C14 Ru1 C9 C4 -156.1(5)
C12 Ru1 C9 C4 -86.6(6)
C15 Ru1 C9 C4 176.7(5)
C11 Ru1 C9 C4 -77.1(8)
C10 Ru1 C9 C4 -178.4(8)
Cl1 Ru1 C9 C4 89.0(5)
N1 Ru1 C9 C8 -178.5(7)
C13 Ru1 C9 C8 62.7(7)
C14 Ru1 C9 C8 24.5(7)
C12 Ru1 C9 C8 94.0(7)
C15 Ru1 C9 C8 -2.7(8)
C11 Ru1 C9 C8 103.5(8)
C10 Ru1 C9 C8 2.2(14)
Cl1 Ru1 C9 C8 -90.4(6)
C9 Ru1 C10 C11 127.4(9)
N1 Ru1 C10 C11 -51.8(5)
C13 Ru1 C10 C11 65.0(5)
C14 Ru1 C10 C11 103.2(5)
C12 Ru1 C10 C11 27.8(4)
C15 Ru1 C10 C11 133.9(7)
Cl1 Ru1 C10 C11 -141.2(4)
C9 Ru1 C10 C15 -6.5(11)
N1 Ru1 C10 C15 174.3(4)
C13 Ru1 C10 C15 -68.9(5)
C14 Ru1 C10 C15 -30.8(4)
C12 Ru1 C10 C15 -106.2(5)
C11 Ru1 C10 C15 -133.9(7)
Cl1 Ru1 C10 C15 84.9(4)
C15 C10 C11 C12 1.4(11)
Ru1 C10 C11 C12 -50.3(6)
C15 C10 C11 Ru1 51.7(6)
C9 Ru1 C11 C10 -149.5(5)
N1 Ru1 C11 C10 137.0(4)
C13 Ru1 C11 C10 -104.2(5)
C14 Ru1 C11 C10 -65.6(5)
C12 Ru1 C11 C10 -135.4(6)
C15 Ru1 C11 C10 -28.6(4)
Cl1 Ru1 C11 C10 46.7(5)
C9 Ru1 C11 C12 -14.1(8)
N1 Ru1 C11 C12 -87.6(4)
C13 Ru1 C11 C12 31.2(4)
C14 Ru1 C11 C12 69.8(4)
C15 Ru1 C11 C12 106.7(5)
C10 Ru1 C11 C12 135.4(6)
Cl1 Ru1 C11 C12 -177.9(3)
C10 C11 C12 C13 -4.7(11)
Ru1 C11 C12 C13 -56.5(6)
C10 C11 C12 C16 177.3(7)
Ru1 C11 C12 C16 125.5(7)
C10 C11 C12 Ru1 51.8(7)
C9 Ru1 C12 C13 -58.8(5)
N1 Ru1 C12 C13 -136.1(5)
C14 Ru1 C12 C13 29.8(4)
C15 Ru1 C12 C13 65.6(5)
C11 Ru1 C12 C13 128.5(6)
C10 Ru1 C12 C13 102.1(5)
Cl1 Ru1 C12 C13 133.3(5)
C9 Ru1 C12 C11 172.7(4)
N1 Ru1 C12 C11 95.4(4)
C13 Ru1 C12 C11 -128.5(6)
C14 Ru1 C12 C11 -98.8(5)
C15 Ru1 C12 C11 -62.9(4)
C10 Ru1 C12 C11 -26.4(4)
Cl1 Ru1 C12 C11 4.8(8)
C9 Ru1 C12 C16 58.6(7)
N1 Ru1 C12 C16 -18.8(7)
C13 Ru1 C12 C16 117.3(8)
C14 Ru1 C12 C16 147.1(7)
C15 Ru1 C12 C16 -177.0(7)
C11 Ru1 C12 C16 -114.2(8)
C10 Ru1 C12 C16 -140.6(7)
Cl1 Ru1 C12 C16 -109.4(7)
C11 C12 C13 C14 3.1(11)
C16 C12 C13 C14 -178.9(7)
Ru1 C12 C13 C14 -54.9(6)
C11 C12 C13 Ru1 58.0(6)
C16 C12 C13 Ru1 -124.1(7)
C9 Ru1 C13 C12 128.9(5)
N1 Ru1 C13 C12 52.1(5)
C14 Ru1 C13 C12 -132.1(7)
C15 Ru1 C13 C12 -104.5(5)
C11 Ru1 C13 C12 -31.4(4)
C10 Ru1 C13 C12 -66.7(5)
Cl1 Ru1 C13 C12 -143.7(4)
C9 Ru1 C13 C14 -99.0(5)
N1 Ru1 C13 C14 -175.9(4)
C12 Ru1 C13 C14 132.1(7)
C15 Ru1 C13 C14 27.6(4)
C11 Ru1 C13 C14 100.6(5)
C10 Ru1 C13 C14 65.4(4)
Cl1 Ru1 C13 C14 -11.6(7)
C12 C13 C14 C15 1.8(11)
Ru1 C13 C14 C15 -53.4(7)
C12 C13 C14 Ru1 55.1(6)
C9 Ru1 C14 C15 -141.4(5)
N1 Ru1 C14 C15 143.4(6)
C13 Ru1 C14 C15 134.2(7)
C12 Ru1 C14 C15 105.1(5)
C11 Ru1 C14 C15 67.0(5)
C10 Ru1 C14 C15 31.4(4)
Cl1 Ru1 C14 C15 -51.6(5)
C9 Ru1 C14 C13 84.5(5)
N1 Ru1 C14 C13 9.2(9)
C12 Ru1 C14 C13 -29.0(4)
C15 Ru1 C14 C13 -134.2(7)
C11 Ru1 C14 C13 -67.2(4)
C10 Ru1 C14 C13 -102.7(5)
Cl1 Ru1 C14 C13 174.2(4)
C13 C14 C15 C10 -5.0(11)
Ru1 C14 C15 C10 -57.2(6)
C13 C14 C15 C17 176.4(7)
Ru1 C14 C15 C17 124.1(7)
C13 C14 C15 Ru1 52.2(6)
C11 C10 C15 C14 3.4(11)
Ru1 C10 C15 C14 56.1(6)
C11 C10 C15 C17 -177.9(7)
Ru1 C10 C15 C17 -125.2(7)
C11 C10 C15 Ru1 -52.7(6)
C9 Ru1 C15 C14 48.9(6)
N1 Ru1 C15 C14 -141.9(6)
C13 Ru1 C15 C14 -28.6(5)
C12 Ru1 C15 C14 -65.1(5)
C11 Ru1 C15 C14 -101.5(5)
C10 Ru1 C15 C14 -128.7(7)
Cl1 Ru1 C15 C14 134.8(4)
C9 Ru1 C15 C10 177.6(4)
N1 Ru1 C15 C10 -13.1(9)
C13 Ru1 C15 C10 100.1(5)
C14 Ru1 C15 C10 128.7(7)
C12 Ru1 C15 C10 63.6(4)
C11 Ru1 C15 C10 27.2(4)
Cl1 Ru1 C15 C10 -96.5(4)
C9 Ru1 C15 C17 -66.8(8)
N1 Ru1 C15 C17 102.5(8)
C13 Ru1 C15 C17 -144.3(7)
C14 Ru1 C15 C17 -115.7(9)
C12 Ru1 C15 C17 179.2(7)
C11 Ru1 C15 C17 142.9(7)
C10 Ru1 C15 C17 115.6(8)
Cl1 Ru1 C15 C17 19.1(7)
C13 C12 C16 C18 23.7(10)
C11 C12 C16 C18 -158.4(7)
Ru1 C12 C16 C18 -66.9(8)
C13 C12 C16 C19 -101.3(8)
C11 C12 C16 C19 76.7(8)
Ru1 C12 C16 C19 168.2(5)
